data_2201285
loop_
_publ_author_name
'Boland, Sandro'
'Cauvin, Christine'
'Norberg, Bernadette'
'Le Van, Kiet'
'Georges, Beno\^it'
'Hevesi, Laszlo'
'Durant, Fran\,cois'

_publ_section_title
;
 Ethyl 2-(cyclopentyloxy)-5-ethyl-4-hydroxy-6-methylnicotinate
;
_journal_issue 8
_journal_name_full 'Acta Crystallographica Section E'
_journal_page_first o964
_journal_page_last o965
_journal_paper_doi 10.1107/S1600536802013612
_journal_volume 58
_journal_year 2002
_chemical_formula_iupac 'C16 H23 N O4'
_chemical_formula_moiety 'C16 H23 N O4'
_chemical_formula_sum 'C16 H23 N O4'
_chemical_formula_weight 293.35
_chemical_name_systematic
;
ethyl 2-cyclopentoxy-4-hydroxy-5-ethyl-6-methylnicotinate
;
_space_group_IT_number 2
_symmetry_cell_setting triclinic
_symmetry_space_group_name_Hall '-P 1'
_symmetry_space_group_name_H-M 'P -1'
_atom_sites_solution_hydrogens geom
_atom_sites_solution_primary direct
_atom_sites_solution_secondary difmap
_audit_creation_method SHELXL-97
_cell_angle_alpha 84.205(7)
_cell_angle_beta 77.098(8)
_cell_angle_gamma 88.827(5)
_cell_formula_units_Z 2
_cell_length_a 6.3120(10)
_cell_length_b 10.5710(10)
_cell_length_c 12.396(2)
_cell_measurement_reflns_used 25
_cell_measurement_temperature 293(2)
_cell_measurement_theta_max 40.0
_cell_measurement_theta_min 30.0
_cell_volume 802.1(2)
_computing_cell_refinement 'CAD-4 EXPRESS'
_computing_data_collection 'CAD-4 EXPRESS (Enraf-Nonius, 1992)'
_computing_data_reduction 'HELENA (Spek, 2000)'
_computing_molecular_graphics 'PLATON (Spek, 2000)'
_computing_publication_material SHELXL97
_computing_structure_refinement 'SHELXL97 (Sheldrick, 1997)'
_computing_structure_solution 'SIR97 (Altomare et al., 1999)'
_diffrn_ambient_temperature 293(2)
_diffrn_measured_fraction_theta_full 1.000
_diffrn_measured_fraction_theta_max 1.000
_diffrn_measurement_device_type 'Enraf-Nonius CAD-4'
_diffrn_measurement_method \q/2\q
_diffrn_radiation_monochromator graphite
_diffrn_radiation_source 'fine-focus sealed tube'
_diffrn_radiation_type CuK\a
_diffrn_radiation_wavelength 1.54178
_diffrn_reflns_av_R_equivalents 0.0217
_diffrn_reflns_av_sigmaI/netI 0.0432
_diffrn_reflns_limit_h_max 7
_diffrn_reflns_limit_h_min -5
_diffrn_reflns_limit_k_max 13
_diffrn_reflns_limit_k_min -13
_diffrn_reflns_limit_l_max 15
_diffrn_reflns_limit_l_min -14
_diffrn_reflns_number 3449
_diffrn_reflns_theta_full 71.89
_diffrn_reflns_theta_max 71.89
_diffrn_reflns_theta_min 3.68
_diffrn_standards_decay_% 3.5
_diffrn_standards_interval_count 200
_diffrn_standards_interval_time 60
_diffrn_standards_number 3
_exptl_absorpt_coefficient_mu 0.709
_exptl_absorpt_correction_T_max 0.9390
_exptl_absorpt_correction_T_min 0.8654
_exptl_absorpt_correction_type analytical
_exptl_absorpt_process_details '(Alcock, 1970)'
_exptl_crystal_colour colourless
_exptl_crystal_density_diffrn 1.215
_exptl_crystal_density_meas ?
_exptl_crystal_density_method 'not measured'
_exptl_crystal_description platelet
_exptl_crystal_F_000 316
_exptl_crystal_size_max 0.21
_exptl_crystal_size_mid 0.10
_exptl_crystal_size_min 0.09
_refine_diff_density_max .263
_refine_diff_density_min -.185
_refine_ls_extinction_method none
_refine_ls_goodness_of_fit_ref 1.007
_refine_ls_hydrogen_treatment constr
_refine_ls_matrix_type full
_refine_ls_number_parameters 194
_refine_ls_number_reflns 3147
_refine_ls_number_restraints 0
_refine_ls_restrained_S_all 1.007
_refine_ls_R_factor_all 0.1257
_refine_ls_R_factor_gt 0.0594
_refine_ls_shift/su_max 0.023
_refine_ls_shift/su_mean 0.001
_refine_ls_structure_factor_coef Fsqd
_refine_ls_weighting_details 'w = 1/[\s^2^(Fo^2^)+(0.076P)^2^+0.272P] where P = (Fo^2^+2Fc^2^)/3'
_refine_ls_weighting_scheme calc
_refine_ls_wR_factor_gt 0.1489
_refine_ls_wR_factor_ref 0.1854
_reflns_number_gt 1678
_reflns_number_total 3147
_reflns_threshold_expression I>2\s(I)
_cod_data_source_file bt6173.cif
_cod_data_source_block I
_cod_depositor_comments
;
The following automatic conversions were performed:

'_exptl_crystal_density_meas' value 'not measured' was changed to '?'
- the value is perceived as not measured.

Automatic conversion script
Id: cif_fix_values 3008 2015-01-20 13:52:24Z robertas 
;
_cod_database_code 2201285
_cod_database_fobs_code 2201285

loop_
_symmetry_equiv_pos_as_xyz
'x, y, z'
'-x, -y, -z'

loop_
_atom_site_label
_atom_site_fract_x
_atom_site_fract_y
_atom_site_fract_z
_atom_site_U_iso_or_equiv
_atom_site_adp_type
_atom_site_calc_flag
_atom_site_refinement_flags
_atom_site_occupancy
_atom_site_disorder_assembly
_atom_site_disorder_group
_atom_site_type_symbol
O18 0.2799(3) 0.19478(17) 0.89384(16) 0.0597(5) Uani d . 1 . . O
O10 0.0536(3) 0.33292(16) 0.77986(18) 0.0715(6) Uani d . 1 . . O
O21 -0.0112(3) -0.11607(16) 0.81140(17) 0.0664(6) Uani d . 1 . . O
O17 0.2449(3) -0.01468(18) 0.90672(18) 0.0730(6) Uani d . 1 . . O
N1 -0.1688(4) 0.2399(2) 0.68816(19) 0.0552(6) Uani d . 1 . . N
C4 -0.0610(4) 0.0022(2) 0.7733(2) 0.0483(6) Uani d . 1 . . C
C16 0.1938(4) 0.0912(3) 0.8713(2) 0.0511(7) Uani d . 1 . . C
C3 0.0362(4) 0.1097(2) 0.7996(2) 0.0456(6) Uani d . 1 . . C
C2 -0.0294(4) 0.2274(2) 0.7535(2) 0.0510(7) Uani d . 1 . . C
C6 -0.2595(4) 0.1335(3) 0.6662(2) 0.0524(7) Uani d . 1 . . C
C5 -0.2152(4) 0.0128(2) 0.7074(2) 0.0513(7) Uani d . 1 . . C
C19 0.4424(5) 0.1777(3) 0.9605(2) 0.0630(8) Uani d . 1 . . C
H19A 0.5662 0.1314 0.9222 0.076 Uiso calc R 1 . . H
H19B 0.3817 0.1300 1.0314 0.076 Uiso calc R 1 . . H
C8 -0.3176(5) -0.1063(3) 0.6833(3) 0.0644(8) Uani d . 1 . . C
H8A -0.3393 -0.1673 0.7487 0.077 Uiso calc R 1 . . H
H8B -0.4591 -0.0853 0.6681 0.077 Uiso calc R 1 . . H
C7 -0.4164(5) 0.1593(3) 0.5912(3) 0.0727(9) Uani d . 1 . . C
H7A -0.3874 0.1023 0.5340 0.109 Uiso calc R 1 . . H
H7B -0.3994 0.2455 0.5577 0.109 Uiso calc R 1 . . H
H7C -0.5625 0.1465 0.6339 0.109 Uiso calc R 1 . . H
C9 -0.1810(6) -0.1667(3) 0.5855(3) 0.0819(10) Uani d . 1 . . C
H9A -0.1630 -0.1077 0.5199 0.123 Uiso calc R 1 . . H
H9B -0.2521 -0.2421 0.5743 0.123 Uiso calc R 1 . . H
H9C -0.0411 -0.1885 0.6003 0.123 Uiso calc R 1 . . H
C12 0.1611(6) 0.4829(3) 0.6220(3) 0.0813(10) Uani d . 1 . . C
H12A 0.1093 0.5492 0.5743 0.098 Uiso calc R 1 . . H
H12B 0.1878 0.4066 0.5838 0.098 Uiso calc R 1 . . H
C11 0.0025(6) 0.4580(3) 0.7292(3) 0.0729(9) Uani d . 1 . . C
H11 -0.1482 0.4637 0.7207 0.087 Uiso calc R 1 . . H
C13 0.3618(6) 0.5244(4) 0.6530(3) 0.0957(12) Uani d . 1 . . C
H13A 0.4526 0.4516 0.6653 0.115 Uiso calc R 1 . . H
H13B 0.4443 0.5831 0.5942 0.115 Uiso calc R 1 . . H
C15 0.0536(7) 0.5541(3) 0.8038(3) 0.0923(12) Uani d . 1 . . C
H15A -0.0372 0.6290 0.8009 0.111 Uiso calc R 1 . . H
H15B 0.0316 0.5170 0.8803 0.111 Uiso calc R 1 . . H
C20 0.5104(6) 0.3063(3) 0.9781(3) 0.0900(11) Uani d . 1 . . C
H20A 0.5597 0.3548 0.9074 0.135 Uiso calc R 1 . . H
H20B 0.6262 0.2987 1.0170 0.135 Uiso calc R 1 . . H
H20C 0.3892 0.3486 1.0211 0.135 Uiso calc R 1 . . H
C14 0.2913(7) 0.5872(4) 0.7560(4) 0.1093(14) Uani d . 1 . . C
H14A 0.3090 0.6785 0.7400 0.131 Uiso calc R 1 . . H
H14B 0.3780 0.5577 0.8090 0.131 Uiso calc R 1 . . H
H21 0.0969 -0.1024 0.8585 0.113(13) Uiso d R 1 . . H

loop_
_atom_site_aniso_label
_atom_site_aniso_U_11
_atom_site_aniso_U_22
_atom_site_aniso_U_33
_atom_site_aniso_U_12
_atom_site_aniso_U_13
_atom_site_aniso_U_23
O18 0.0603(12) 0.0564(11) 0.0703(13) -0.0022(9) -0.0307(10) -0.0062(9)
O10 0.0845(15) 0.0415(10) 0.1017(16) -0.0089(10) -0.0514(13) 0.0008(10)
O21 0.0779(14) 0.0395(10) 0.0868(15) -0.0010(9) -0.0298(12) -0.0034(10)
O17 0.0771(15) 0.0548(12) 0.0971(16) 0.0042(10) -0.0452(13) 0.0017(11)
N1 0.0546(14) 0.0477(13) 0.0676(15) -0.0019(10) -0.0242(12) -0.0021(11)
C4 0.0484(16) 0.0397(14) 0.0549(16) -0.0020(11) -0.0070(13) -0.0058(12)
C16 0.0472(16) 0.0494(15) 0.0580(17) -0.0006(12) -0.0150(13) -0.0042(13)
C3 0.0420(15) 0.0446(14) 0.0511(15) -0.0010(11) -0.0124(12) -0.0046(11)
C2 0.0490(16) 0.0424(14) 0.0645(17) -0.0047(12) -0.0181(14) -0.0062(12)
C6 0.0455(16) 0.0586(16) 0.0548(16) -0.0025(13) -0.0134(13) -0.0080(13)
C5 0.0477(16) 0.0517(16) 0.0550(17) -0.0072(12) -0.0100(13) -0.0099(13)
C19 0.0541(18) 0.081(2) 0.0602(18) 0.0013(15) -0.0255(15) -0.0080(16)
C8 0.0623(19) 0.0609(18) 0.073(2) -0.0135(15) -0.0191(16) -0.0104(15)
C7 0.065(2) 0.081(2) 0.082(2) -0.0023(17) -0.0357(18) -0.0087(18)
C9 0.085(2) 0.074(2) 0.095(3) -0.0044(18) -0.026(2) -0.0338(19)
C12 0.102(3) 0.067(2) 0.082(3) -0.0008(19) -0.034(2) -0.0112(18)
C11 0.071(2) 0.0489(17) 0.104(3) -0.0037(15) -0.034(2) 0.0008(16)
C13 0.096(3) 0.090(3) 0.103(3) -0.024(2) -0.023(2) -0.012(2)
C15 0.126(3) 0.0464(18) 0.098(3) 0.0057(19) -0.007(2) -0.0140(17)
C20 0.082(3) 0.104(3) 0.100(3) -0.005(2) -0.043(2) -0.033(2)
C14 0.101(3) 0.102(3) 0.141(4) -0.017(2) -0.041(3) -0.053(3)

loop_
_atom_type_symbol
_atom_type_description
_atom_type_scat_dispersion_real
_atom_type_scat_dispersion_imag
_atom_type_scat_source
C C .0181 .0091 'International Tables Vol C Tables 4.2.6.8 and 6.1.1.4'
H H .0000 .0000 'International Tables Vol C Tables 4.2.6.8 and 6.1.1.4'
N N .0311 .0180 'International Tables Vol C Tables 4.2.6.8 and 6.1.1.4'
O O .0492 .0322 'International Tables Vol C Tables 4.2.6.8 and 6.1.1.4'

loop_
_geom_angle_atom_site_label_1
_geom_angle_atom_site_label_2
_geom_angle_atom_site_label_3
_geom_angle
C16 O18 C19 116.8(2)
C2 O10 C11 120.0(2)
C4 O21 H21 104.4
C2 N1 C6 118.1(2)
O21 C4 C5 117.0(2)
O21 C4 C3 121.3(2)
C5 C4 C3 121.6(2)
O17 C16 O18 121.6(2)
O17 C16 C3 122.1(2)
O18 C16 C3 116.3(2)
C4 C3 C2 115.4(2)
C4 C3 C16 118.6(2)
C2 C3 C16 126.0(2)
N1 C2 O10 118.5(2)
N1 C2 C3 124.2(2)
O10 C2 C3 117.3(2)
N1 C6 C5 124.1(2)
N1 C6 C7 113.5(2)
C5 C6 C7 122.4(2)
C6 C5 C4 116.5(2)
C6 C5 C8 124.1(3)
C4 C5 C8 119.4(2)
O18 C19 C20 107.3(2)
O18 C19 H19A 110.3
C20 C19 H19A 110.3
O18 C19 H19B 110.3
C20 C19 H19B 110.3
H19A C19 H19B 108.5
C9 C8 C5 112.8(2)
C9 C8 H8A 109.0
C5 C8 H8A 109.0
C9 C8 H8B 109.0
C5 C8 H8B 109.0
H8A C8 H8B 107.8
C6 C7 H7A 109.5
C6 C7 H7B 109.5
H7A C7 H7B 109.5
C6 C7 H7C 109.5
H7A C7 H7C 109.5
H7B C7 H7C 109.5
C8 C9 H9A 109.5
C8 C9 H9B 109.5
H9A C9 H9B 109.5
C8 C9 H9C 109.5
H9A C9 H9C 109.5
H9B C9 H9C 109.5
C11 C12 C13 104.5(3)
C11 C12 H12A 110.9
C13 C12 H12A 110.9
C11 C12 H12B 110.9
C13 C12 H12B 110.9
H12A C12 H12B 108.9
O10 C11 C12 107.3(3)
O10 C11 C15 105.8(3)
C12 C11 C15 105.9(3)
O10 C11 H11 112.5
C12 C11 H11 112.5
C15 C11 H11 112.5
C14 C13 C12 106.8(3)
C14 C13 H13A 110.4
C12 C13 H13A 110.4
C14 C13 H13B 110.4
C12 C13 H13B 110.4
H13A C13 H13B 108.6
C14 C15 C11 104.1(3)
C14 C15 H15A 110.9
C11 C15 H15A 110.9
C14 C15 H15B 110.9
C11 C15 H15B 110.9
H15A C15 H15B 109.0
C19 C20 H20A 109.5
C19 C20 H20B 109.5
H20A C20 H20B 109.5
C19 C20 H20C 109.5
H20A C20 H20C 109.5
H20B C20 H20C 109.5
C13 C14 C15 107.7(3)
C13 C14 H14A 110.2
C15 C14 H14A 110.2
C13 C14 H14B 110.2
C15 C14 H14B 110.2
H14A C14 H14B 108.5

loop_
_geom_bond_atom_site_label_1
_geom_bond_atom_site_label_2
_geom_bond_site_symmetry_2
_geom_bond_distance
_geom_bond_publ_flag
O18 C16 . 1.314(3) ?
O18 C19 . 1.452(3) ?
O10 C2 . 1.341(3) ?
O10 C11 . 1.468(3) ?
O21 C4 . 1.347(3) ?
O21 H21 . 1.0134 ?
O17 C16 . 1.224(3) ?
N1 C2 . 1.319(3) ?
N1 C6 . 1.351(3) ?
C4 C5 . 1.400(4) ?
C4 C3 . 1.402(3) ?
C16 C3 . 1.473(4) ?
C3 C2 . 1.410(3) ?
C6 C5 . 1.374(4) ?
C6 C7 . 1.507(4) ?
C5 C8 . 1.512(3) ?
C19 C20 . 1.486(4) ?
C19 H19A . 0.9700 ?
C19 H19B . 0.9700 ?
C8 C9 . 1.512(4) ?
C8 H8A . 0.9700 ?
C8 H8B . 0.9700 ?
C7 H7A . 0.9600 ?
C7 H7B . 0.9600 ?
C7 H7C . 0.9600 ?
C9 H9A . 0.9600 ?
C9 H9B . 0.9600 ?
C9 H9C . 0.9600 ?
C12 C11 . 1.477(5) ?
C12 C13 . 1.489(5) ?
C12 H12A . 0.9700 ?
C12 H12B . 0.9700 ?
C11 C15 . 1.525(5) ?
C11 H11 . 0.9800 ?
C13 C14 . 1.475(5) ?
C13 H13A . 0.9700 ?
C13 H13B . 0.9700 ?
C15 C14 . 1.519(5) ?
C15 H15A . 0.9700 ?
C15 H15B . 0.9700 ?
C20 H20A . 0.9600 ?
C20 H20B . 0.9600 ?
C20 H20C . 0.9600 ?
C14 H14A . 0.9700 ?
C14 H14B . 0.9700 ?

loop_
_geom_hbond_atom_site_label_D
_geom_hbond_atom_site_label_H
_geom_hbond_atom_site_label_A
_geom_hbond_site_symmetry_A
_geom_hbond_distance_DH
_geom_hbond_distance_HA
_geom_hbond_distance_DA
_geom_hbond_angle_DHA
O21 H21 O17 1_555 1.01 1.58 2.513(3) 152
C19 H19A O17 2_657 0.97 2.83 3.211(4) 105

loop_
_geom_torsion_atom_site_label_1
_geom_torsion_atom_site_label_2
_geom_torsion_atom_site_label_3
_geom_torsion_atom_site_label_4
_geom_torsion
C19 O18 C16 O17 1.4(4)
C19 O18 C16 C3 -177.4(2)
O21 C4 C3 C2 179.5(2)
C5 C4 C3 C2 -1.1(4)
O21 C4 C3 C16 -0.7(4)
C5 C4 C3 C16 178.7(2)
O17 C16 C3 C4 1.4(4)
O18 C16 C3 C4 -179.8(2)
O17 C16 C3 C2 -178.8(3)
O18 C16 C3 C2 0.0(4)
C6 N1 C2 O10 -176.9(2)
C6 N1 C2 C3 2.0(4)
C11 O10 C2 N1 -4.8(4)
C11 O10 C2 C3 176.2(3)
C4 C3 C2 N1 -1.3(4)
C16 C3 C2 N1 178.9(3)
C4 C3 C2 O10 177.6(2)
C16 C3 C2 O10 -2.2(4)
C2 N1 C6 C5 -0.3(4)
C2 N1 C6 C7 179.8(2)
N1 C6 C5 C4 -1.9(4)
C7 C6 C5 C4 178.0(3)
N1 C6 C5 C8 179.7(3)
C7 C6 C5 C8 -0.3(4)
O21 C4 C5 C6 -178.0(2)
C3 C4 C5 C6 2.6(4)
O21 C4 C5 C8 0.4(4)
C3 C4 C5 C8 -179.0(2)
C16 O18 C19 C20 -178.2(3)
C6 C5 C8 C9 93.9(3)
C4 C5 C8 C9 -84.4(3)
C2 O10 C11 C12 -86.2(3)
C2 O10 C11 C15 161.1(3)
C13 C12 C11 O10 -79.0(3)
C13 C12 C11 C15 33.6(4)
C11 C12 C13 C14 -29.8(4)
O10 C11 C15 C14 89.2(3)
C12 C11 C15 C14 -24.5(4)
C12 C13 C14 C15 14.4(5)
C11 C15 C14 C13 6.1(4)

loop_
_cod_related_entry_id
_cod_related_entry_database
_cod_related_entry_code
1 ChemSpider 21132254
